data_7018506
loop_
_publ_author_name
'Ling, Yun'
'Yang, Feilong'
'Deng, Mingli'
'Chen, Zhenxia'
'Liu, Xiaofeng'
'Weng, Linhong'
'Zhou, Yaming'

_publ_section_title
;
 Novel Iso-Reticular Zn(ii) Metal-Organic Frameworks constructed by
 Trinuclear-Triangular and Paddle-Wheel Units: Synthesis, Structure and
 Gas Adsorption.
;
_journal_issue 14
_journal_name_full 'Dalton transactions (Cambridge, England : 2003)'
_journal_page_first 4007
_journal_page_last 4011
_journal_paper_doi 10.1039/c2dt12059c
_journal_volume 41
_journal_year 2012
_chemical_formula_sum 'C39 H48 N10 O22 Zn5'
_chemical_formula_weight 1335.72
_chemical_name_systematic
;
?
;
_space_group_IT_number 62
_symmetry_cell_setting orthorhombic
_symmetry_space_group_name_Hall '-P 2ac 2n'
_symmetry_space_group_name_H-M 'P n m a'
_atom_sites_solution_hydrogens geom
_atom_sites_solution_primary direct
_atom_sites_solution_secondary difmap
_audit_creation_method SHELXL-97
_cell_angle_alpha 90.00
_cell_angle_beta 90.00
_cell_angle_gamma 90.00
_cell_formula_units_Z 4
_cell_length_a 15.585(4)
_cell_length_b 19.237(5)
_cell_length_c 25.305(7)
_cell_measurement_reflns_used 2760
_cell_measurement_temperature 293(2)
_cell_measurement_theta_max 24.44
_cell_measurement_theta_min 2.61
_cell_volume 7587(3)
_computing_cell_refinement 'Bruker SMART'
_computing_data_collection 'Bruker SMART'
_computing_data_reduction 'Bruker SAINT'
_computing_molecular_graphics 'Bruker SHELXTL'
_computing_publication_material 'Bruker SHELXTL'
_computing_structure_refinement 'SHELXL-97 (Sheldrick, 1997)'
_computing_structure_solution 'SHELXS-97 (Sheldrick, 1990)'
_diffrn_ambient_temperature 293(2)
_diffrn_measured_fraction_theta_full 0.999
_diffrn_measured_fraction_theta_max 0.999
_diffrn_measurement_device_type 'CCD area detector'
_diffrn_measurement_method 'phi and omega scans'
_diffrn_radiation_monochromator graphite
_diffrn_radiation_source 'fine-focus sealed tube'
_diffrn_radiation_type MoK\a
_diffrn_radiation_wavelength 0.71073
_diffrn_reflns_av_R_equivalents 0.2020
_diffrn_reflns_av_sigmaI/netI 0.1704
_diffrn_reflns_limit_h_max 17
_diffrn_reflns_limit_h_min -18
_diffrn_reflns_limit_k_max 17
_diffrn_reflns_limit_k_min -23
_diffrn_reflns_limit_l_max 30
_diffrn_reflns_limit_l_min -28
_diffrn_reflns_number 34119
_diffrn_reflns_theta_full 25.15
_diffrn_reflns_theta_max 25.15
_diffrn_reflns_theta_min 1.33
_exptl_absorpt_coefficient_mu 1.618
_exptl_absorpt_correction_T_max 0.8815
_exptl_absorpt_correction_T_min 0.7818
_exptl_absorpt_correction_type multi-scan
_exptl_absorpt_process_details SADABS
_exptl_crystal_colour colorless
_exptl_crystal_density_diffrn 1.169
_exptl_crystal_density_method 'not measured'
_exptl_crystal_description block
_exptl_crystal_F_000 2712
_exptl_crystal_size_max 0.16
_exptl_crystal_size_mid 0.12
_exptl_crystal_size_min 0.08
_refine_diff_density_max 1.492
_refine_diff_density_min -1.038
_refine_diff_density_rms 0.229
_refine_ls_extinction_coef 0.0030(5)
_refine_ls_extinction_expression Fc^*^=kFc[1+0.001xFc^2^\l^3^/sin(2\q)]^-1/4^
_refine_ls_extinction_method SHELXL
_refine_ls_goodness_of_fit_ref 1.038
_refine_ls_hydrogen_treatment constr
_refine_ls_matrix_type full
_refine_ls_number_parameters 366
_refine_ls_number_reflns 7018
_refine_ls_number_restraints 32
_refine_ls_restrained_S_all 1.046
_refine_ls_R_factor_all 0.2056
_refine_ls_R_factor_gt 0.1067
_refine_ls_shift/su_max 0.006
_refine_ls_shift/su_mean 0.000
_refine_ls_structure_factor_coef Fsqd
_refine_ls_weighting_details 'calc w=1/[\s^2^(Fo^2^)+(0.1845P)^2^+38.7182P] where P=(Fo^2^+2Fc^2^)/3'
_refine_ls_weighting_scheme calc
_refine_ls_wR_factor_gt 0.2725
_refine_ls_wR_factor_ref 0.3441
_reflns_number_gt 3487
_reflns_number_total 7018
_reflns_threshold_expression >2sigma(I)
_cod_data_source_file c2dt12059c.txt
_cod_data_source_block 2
_cod_depositor_comments
;
The following automatic conversions were performed:

'_symmetry_cell_setting' value 'Orthorhombic' changed to
'orthorhombic' according to
/home/saulius/struct/CIF-dictionaries/cif_core.dic dictionary named
'cif_core.dic' version 2.4.1 from 2010-06-29.

Automatic conversion script
Id: cif_fix_values 1715 2011-07-08 13:25:40Z adriana 
;
_cod_original_sg_symbol_H-M Pnma
_cod_database_code 7018506

loop_
_symmetry_equiv_pos_as_xyz
'x, y, z'
'-x+1/2, -y, z+1/2'
'x+1/2, -y+1/2, -z+1/2'
'-x, y+1/2, -z'
'-x, -y, -z'
'x-1/2, y, -z-1/2'
'-x-1/2, y-1/2, z-1/2'
'x, -y-1/2, z'

loop_
_atom_site_label
_atom_site_type_symbol
_atom_site_fract_x
_atom_site_fract_y
_atom_site_fract_z
_atom_site_U_iso_or_equiv
_atom_site_adp_type
_atom_site_occupancy
_atom_site_symmetry_multiplicity
_atom_site_calc_flag
_atom_site_refinement_flags
Zn1 Zn -0.05378(8) 0.83754(8) 0.72887(5) 0.0303(5) Uani 1 1 d .
Zn2 Zn -0.02841(9) 0.96438(8) 0.95049(5) 0.0334(5) Uani 1 1 d .
Zn3 Zn -0.18421(11) 0.7500 0.80386(7) 0.0285(6) Uani 1 2 d S
N1 N -0.1287(6) 0.8346(5) 0.8343(3) 0.032(2) Uani 1 1 d .
N2 N -0.0701(6) 0.8695(5) 0.8043(3) 0.028(2) Uani 1 1 d .
N3 N -0.0691(6) 0.9154(5) 0.8839(4) 0.034(3) Uani 1 1 d .
N4 N -0.3090(9) 0.7500 0.7961(5) 0.032(3) Uani 1 2 d S
N5 N -0.4409(6) 0.7852(5) 0.7788(4) 0.031(2) Uani 1 1 d .
N13 N 0.6595(13) 0.7500 0.6031(7) 0.065(6) Uani 1 2 d SD
O1 O -0.0155(6) 0.8789(5) 0.9983(4) 0.050(2) Uani 1 1 d .
O2 O 0.0242(6) 0.9340(5) 1.0719(4) 0.053(3) Uani 1 1 d .
O3 O 0.1006(6) 0.9617(5) 0.9379(4) 0.053(3) Uani 1 1 d .
O4 O 0.1405(6) 1.0174(5) 1.0104(4) 0.059(3) Uani 1 1 d .
O5 O 0.3251(9) 0.8947(8) 0.8071(5) 0.104(5) Uani 1 1 d .
O6 O 0.4565(7) 0.9106(8) 0.8271(4) 0.095(5) Uani 1 1 d .
O7 O -0.1248(7) 0.7500 0.7348(4) 0.028(3) Uani 1 2 d S
H7A H -0.1659 0.7500 0.7099 0.042 Uiso 1 2 d SR
O8 O 0.0454(18) 0.7500 1.2088(7) 0.138(9) Uani 1 2 d SU
H8A H 0.0148 0.7500 1.2385 0.207 Uiso 1 2 d SR
O9 O 0.4471(13) 1.0752(17) 0.9815(12) 0.301(16) Uani 1 1 d U
H9 H 0.4830 1.0491 0.9944 0.452 Uiso 1 1 calc R
O11 O 0.734(2) 0.7500 0.6892(10) 0.41(5) Uani 1 2 d SD
O12 O 0.477(4) 0.2500 0.0635(18) 0.38(3) Uani 1 2 d SU
H12A H 0.5067 0.2500 0.0349 0.451 Uiso 1 2 d SR
H12B H 0.4235 0.2500 0.0559 0.451 Uiso 1 2 d SR
O13 O 0.058(4) 0.624(3) 0.263(2) 0.54(4) Uani 1 1 d U
H13A H 0.0078 0.6244 0.2493 0.649 Uiso 1 1 d R
H13B H 0.0919 0.5974 0.2441 0.649 Uiso 1 1 d R
O14 O 0.398(4) 0.900(3) 0.084(2) 0.52(3) Uani 1 1 d U
H14A H 0.3538 0.8748 0.0750 0.624 Uiso 1 1 d R
H14B H 0.3805 0.9296 0.1083 0.624 Uiso 1 1 d R
C1 C -0.1846(10) 0.8431(8) 0.9258(5) 0.064(5) Uani 1 1 d .
H1A H -0.1530 0.8155 0.9507 0.096 Uiso 1 1 calc R
H1B H -0.2316 0.8164 0.9120 0.096 Uiso 1 1 calc R
H1C H -0.2065 0.8838 0.9432 0.096 Uiso 1 1 calc R
C2 C -0.1273(8) 0.8643(7) 0.8819(4) 0.034(3) Uani 1 1 d .
C3 C -0.0356(7) 0.9178(7) 0.8349(4) 0.033(3) Uani 1 1 d .
C4 C 0.0307(10) 0.9678(8) 0.8172(6) 0.064(5) Uani 1 1 d .
H4A H 0.0864 0.9469 0.8204 0.096 Uiso 1 1 calc R
H4B H 0.0282 1.0088 0.8387 0.096 Uiso 1 1 calc R
H4C H 0.0206 0.9800 0.7809 0.096 Uiso 1 1 calc R
C5 C 0.0071(8) 0.8802(7) 1.0466(5) 0.038(3) Uani 1 1 d .
C6 C 0.0112(9) 0.8132(7) 1.0745(5) 0.042(3) Uani 1 1 d .
C7 C 0.0030(11) 0.7500 1.0485(7) 0.036(4) Uani 1 2 d S
H7 H -0.0083 0.7500 1.0124 0.044 Uiso 1 2 calc SR
C8 C 0.0255(12) 0.8139(8) 1.1294(6) 0.072(5) Uani 1 1 d .
H8 H 0.0337 0.8557 1.1471 0.087 Uiso 1 1 calc R
C9 C 0.027(2) 0.7500 1.1574(9) 0.093(10) Uani 1 2 d S
C10 C 0.1553(9) 0.9892(8) 0.9665(5) 0.047(4) Uani 1 1 d .
C11 C 0.2451(9) 0.9954(10) 0.9462(6) 0.068(5) Uani 1 1 d .
C12 C 0.3030(13) 1.0334(16) 0.9715(10) 0.180(16) Uani 1 1 d .
H12 H 0.2869 1.0587 1.0013 0.216 Uiso 1 1 calc R
C13 C 0.3853(15) 1.036(2) 0.9546(14) 0.26(3) Uani 1 1 d .
C14 C 0.4129(13) 1.0017(16) 0.9087(10) 0.161(13) Uani 1 1 d .
H14 H 0.4685 1.0064 0.8959 0.193 Uiso 1 1 calc R
C15 C 0.3528(9) 0.9609(9) 0.8838(6) 0.065(5) Uani 1 1 d .
C16 C 0.2701(8) 0.9586(8) 0.9013(5) 0.049(4) Uani 1 1 d .
H16 H 0.2298 0.9322 0.8830 0.059 Uiso 1 1 calc R
C17 C 0.3794(11) 0.9185(9) 0.8364(6) 0.055(4) Uani 1 1 d .
C18 C -0.3334(9) 0.8789(7) 0.7919(6) 0.053(4) Uani 1 1 d .
H18A H -0.3033 0.8867 0.8245 0.080 Uiso 1 1 calc R
H18B H -0.3831 0.9083 0.7905 0.080 Uiso 1 1 calc R
H18C H -0.2963 0.8895 0.7627 0.080 Uiso 1 1 calc R
C19 C -0.3604(8) 0.8050(7) 0.7888(5) 0.035(3) Uani 1 1 d .
C53 C 0.676(3) 0.7500 0.5518(16) 0.32(5) Uani 1 2 d S
H53A H 0.6711 0.7035 0.5384 0.475 Uiso 0.50 1 d PR
H53B H 0.7327 0.7672 0.5453 0.475 Uiso 0.50 1 d PR
H53C H 0.6349 0.7793 0.5343 0.475 Uiso 0.50 1 d PR
C54 C 0.570(2) 0.7500 0.6145(19) 0.18(2) Uani 1 2 d S
H54A H 0.5593 0.7781 0.6451 0.275 Uiso 0.50 1 d PR
H54B H 0.5512 0.7033 0.6211 0.275 Uiso 0.50 1 d PR
H54C H 0.5391 0.7687 0.5849 0.275 Uiso 0.50 1 d PR
C56 C 0.741(4) 0.7500 0.6424(11) 0.14(2) Uani 1 2 d SD
H56 H 0.7959 0.7500 0.6279 0.169 Uiso 1 2 calc SR

loop_
_atom_site_aniso_label
_atom_site_aniso_U_11
_atom_site_aniso_U_22
_atom_site_aniso_U_33
_atom_site_aniso_U_23
_atom_site_aniso_U_13
_atom_site_aniso_U_12
Zn1 0.0340(8) 0.0317(10) 0.0252(7) 0.0015(6) 0.0011(6) 0.0022(7)
Zn2 0.0467(9) 0.0271(10) 0.0265(7) -0.0062(7) 0.0030(6) -0.0029(7)
Zn3 0.0268(10) 0.0305(14) 0.0282(10) 0.000 -0.0027(8) 0.000
N1 0.035(5) 0.035(7) 0.026(5) -0.002(5) -0.002(4) 0.001(5)
N2 0.039(5) 0.026(6) 0.019(4) -0.002(4) 0.009(4) -0.012(5)
N3 0.033(5) 0.028(7) 0.040(6) -0.005(5) 0.006(5) -0.008(5)
N4 0.037(8) 0.022(9) 0.037(8) 0.000 0.002(6) 0.000
N5 0.033(5) 0.016(6) 0.043(6) 0.001(4) -0.001(4) 0.001(4)
N13 0.077(13) 0.080(15) 0.038(10) 0.000 -0.027(9) 0.000
O1 0.071(6) 0.032(6) 0.046(6) -0.004(5) -0.007(5) -0.009(5)
O2 0.080(7) 0.027(6) 0.053(6) -0.002(5) 0.000(5) -0.011(5)
O3 0.053(6) 0.060(7) 0.046(5) -0.015(5) 0.004(5) -0.009(5)
O4 0.058(6) 0.069(8) 0.049(6) -0.022(5) 0.011(5) 0.001(6)
O5 0.097(10) 0.137(13) 0.079(8) -0.068(9) 0.043(8) -0.041(9)
O6 0.066(7) 0.156(14) 0.063(7) -0.047(8) 0.003(6) 0.048(8)
O7 0.033(6) 0.025(7) 0.025(6) 0.000 -0.009(5) 0.000
O8 0.28(3) 0.100(16) 0.039(9) 0.000 -0.031(13) 0.000
O9 0.137(15) 0.48(3) 0.28(2) -0.30(3) 0.092(16) -0.154(19)
O11 0.21(5) 0.16(4) 0.85(15) 0.000 0.28(9) 0.000
O12 0.52(5) 0.40(5) 0.21(4) 0.000 -0.13(4) 0.000
O13 0.65(6) 0.50(5) 0.47(5) 0.05(4) -0.06(4) -0.03(4)
O14 0.56(5) 0.54(5) 0.46(5) -0.07(4) -0.05(4) -0.16(4)
C1 0.088(12) 0.053(12) 0.051(9) -0.013(8) 0.029(8) -0.031(9)
C2 0.042(7) 0.035(8) 0.025(6) -0.002(6) 0.002(5) 0.002(7)
C3 0.036(7) 0.033(9) 0.029(6) -0.001(6) 0.009(5) -0.010(6)
C4 0.088(12) 0.062(12) 0.043(8) -0.008(8) 0.022(8) -0.035(9)
C5 0.048(8) 0.019(8) 0.048(8) -0.004(7) 0.008(6) -0.008(7)
C6 0.063(9) 0.025(9) 0.037(7) 0.000(6) -0.002(6) 0.001(7)
C7 0.054(11) 0.025(12) 0.030(9) 0.000 -0.009(8) 0.000
C8 0.135(17) 0.031(11) 0.051(9) -0.008(8) -0.011(10) 0.007(10)
C9 0.20(3) 0.038(16) 0.037(12) 0.000 -0.018(16) 0.000
C10 0.048(8) 0.052(11) 0.041(8) -0.003(7) 0.008(7) 0.013(8)
C11 0.046(8) 0.091(14) 0.066(10) -0.051(10) 0.012(8) 0.005(9)
C12 0.069(13) 0.29(4) 0.18(2) -0.20(3) 0.061(15) -0.057(18)
C13 0.076(15) 0.40(5) 0.30(4) -0.30(4) 0.09(2) -0.10(2)
C14 0.069(13) 0.25(3) 0.16(2) -0.16(2) 0.041(14) -0.038(18)
C15 0.048(8) 0.084(13) 0.062(10) -0.044(9) 0.009(8) 0.009(9)
C16 0.043(8) 0.055(10) 0.050(8) -0.014(8) 0.002(6) 0.007(7)
C17 0.062(10) 0.059(12) 0.044(8) -0.014(8) 0.017(8) 0.017(9)
C18 0.046(8) 0.035(10) 0.080(11) 0.002(8) -0.015(8) -0.008(7)
C19 0.042(7) 0.027(8) 0.037(7) 0.000(6) 0.000(6) 0.000(7)
C53 0.11(3) 0.75(16) 0.09(3) 0.000 0.01(3) 0.000
C54 0.09(3) 0.25(6) 0.21(5) 0.000 0.00(3) 0.000
C56 0.25(7) 0.08(3) 0.09(3) 0.000 0.04(3) 0.000

loop_
_atom_type_symbol
_atom_type_description
_atom_type_scat_dispersion_real
_atom_type_scat_dispersion_imag
_atom_type_scat_source
C C 0.0033 0.0016 'International Tables Vol C Tables 4.2.6.8 and 6.1.1.4'
H H 0.0000 0.0000 'International Tables Vol C Tables 4.2.6.8 and 6.1.1.4'
N N 0.0061 0.0033 'International Tables Vol C Tables 4.2.6.8 and 6.1.1.4'
O O 0.0106 0.0060 'International Tables Vol C Tables 4.2.6.8 and 6.1.1.4'
Zn Zn 0.2839 1.4301 'International Tables Vol C Tables 4.2.6.8 and 6.1.1.4'

loop_
_geom_angle_atom_site_label_1
_geom_angle_atom_site_label_2
_geom_angle_atom_site_label_3
_geom_angle
_geom_angle_site_symmetry_1
_geom_angle_site_symmetry_3
O6 Zn1 O7 133.0(5) 6_557 .
O6 Zn1 N2 117.7(5) 6_557 .
O7 Zn1 N2 96.6(4) . .
O6 Zn1 N5 102.1(4) 6_557 6_657
O7 Zn1 N5 93.9(4) . 6_657
N2 Zn1 N5 110.5(4) . 6_657
O6 Zn1 O5 57.7(4) 6_557 6_557
O7 Zn1 O5 88.8(4) . 6_557
N2 Zn1 O5 97.0(5) . 6_557
N5 Zn1 O5 151.9(5) 6_657 6_557
O6 Zn1 C17 29.2(5) 6_557 6_557
O7 Zn1 C17 109.9(5) . 6_557
N2 Zn1 C17 112.5(5) . 6_557
N5 Zn1 C17 127.2(5) 6_657 6_557
O5 Zn1 C17 28.8(4) 6_557 6_557
N3 Zn2 O3 99.6(4) . .
N3 Zn2 O2 103.0(4) . 5_577
O3 Zn2 O2 87.1(4) . 5_577
N3 Zn2 O4 102.4(4) . 5_577
O3 Zn2 O4 157.9(4) . 5_577
O2 Zn2 O4 89.9(4) 5_577 5_577
N3 Zn2 O1 98.5(4) . .
O3 Zn2 O1 88.6(4) . .
O2 Zn2 O1 158.5(4) 5_577 .
O4 Zn2 O1 86.3(4) 5_577 .
N3 Zn2 Zn2 178.9(3) . 5_577
O3 Zn2 Zn2 81.4(3) . 5_577
O2 Zn2 Zn2 77.5(3) 5_577 5_577
O4 Zn2 Zn2 76.6(3) 5_577 5_577
O1 Zn2 Zn2 81.0(3) . 5_577
N4 Zn3 O7 112.1(5) . .
N4 Zn3 N1 118.0(3) . .
O7 Zn3 N1 97.9(3) . .
N4 Zn3 N1 118.0(3) . 8_575
O7 Zn3 N1 97.9(3) . 8_575
N1 Zn3 N1 109.1(6) . 8_575
C2 N1 N2 106.3(10) . .
C2 N1 Zn3 134.8(9) . .
N2 N1 Zn3 118.4(7) . .
C3 N2 N1 107.0(8) . .
C3 N2 Zn1 135.6(7) . .
N1 N2 Zn1 117.4(7) . .
C2 N3 C3 104.8(10) . .
C2 N3 Zn2 125.7(8) . .
C3 N3 Zn2 128.7(8) . .
C19 N4 C19 104.3(15) 8_575 .
C19 N4 Zn3 127.5(7) 8_575 .
C19 N4 Zn3 127.5(7) . .
C19 N5 N5 106.6(7) . 8_575
C19 N5 Zn1 133.6(9) . 6_557
N5 N5 Zn1 119.6(3) 8_575 6_557
C53 N13 C54 113(3) . .
C53 N13 C56 117(3) . .
C54 N13 C56 130(3) . .
C5 O1 Zn2 125.4(8) . .
C5 O2 Zn2 131.4(9) . 5_577
C10 O3 Zn2 125.3(9) . .
C10 O4 Zn2 131.3(10) . 5_577
C17 O5 Zn1 81.6(10) . 6_657
C17 O6 Zn1 98.3(11) . 6_657
Zn3 O7 Zn1 108.8(3) . .
Zn3 O7 Zn1 108.8(3) . 8_575
Zn1 O7 Zn1 112.9(5) . 8_575
Zn3 O7 H7A 106.6 . .
Zn1 O7 H7A 109.8 . .
Zn1 O7 H7A 109.8 8_575 .
C9 O8 H8A 135.3 . .
C13 O9 H9 109.5 . .
H12A O12 H12B 109.4 . .
H13A O13 H13B 108.9 . .
H14A O14 H14B 107.4 . .
C2 C1 H1A 109.5 . .
C2 C1 H1B 109.5 . .
H1A C1 H1B 109.5 . .
C2 C1 H1C 109.5 . .
H1A C1 H1C 109.5 . .
H1B C1 H1C 109.5 . .
N1 C2 N3 111.1(10) . .
N1 C2 C1 123.3(12) . .
N3 C2 C1 125.6(11) . .
N2 C3 N3 110.9(10) . .
N2 C3 C4 124.2(10) . .
N3 C3 C4 124.9(11) . .
C3 C4 H4A 109.5 . .
C3 C4 H4B 109.5 . .
H4A C4 H4B 109.5 . .
C3 C4 H4C 109.5 . .
H4A C4 H4C 109.5 . .
H4B C4 H4C 109.5 . .
O2 C5 O1 124.6(12) . .
O2 C5 C6 118.1(12) . .
O1 C5 C6 117.2(12) . .
C7 C6 C8 119.5(13) . .
C7 C6 C5 122.4(12) . .
C8 C6 C5 118.2(12) . .
C6 C7 C6 122.2(16) . 8_575
C6 C7 H7 118.9 . .
C6 C7 H7 118.9 8_575 .
C6 C8 C9 119.1(15) . .
C6 C8 H8 120.4 . .
C9 C8 H8 120.4 . .
O8 C9 C8 119.5(11) . 8_575
O8 C9 C8 119.5(11) . .
C8 C9 C8 120(2) 8_575 .
O3 C10 O4 125.1(13) . .
O3 C10 C11 118.5(12) . .
O4 C10 C11 116.1(14) . .
C12 C11 C16 118.9(14) . .
C12 C11 C10 121.0(14) . .
C16 C11 C10 120.0(14) . .
C11 C12 C13 120.7(18) . .
C11 C12 H12 119.6 . .
C13 C12 H12 119.6 . .
C12 C13 O9 121(2) . .
C12 C13 C14 122(2) . .
O9 C13 C14 116.4(19) . .
C15 C14 C13 116.0(18) . .
C15 C14 H14 122.0 . .
C13 C14 H14 122.0 . .
C16 C15 C14 120.9(14) . .
C16 C15 C17 120.0(14) . .
C14 C15 C17 119.1(14) . .
C15 C16 C11 120.7(14) . .
C15 C16 H16 119.6 . .
C11 C16 H16 119.6 . .
O5 C17 O6 121.0(14) . .
O5 C17 C15 119.9(14) . .
O6 C17 C15 119.1(15) . .
O5 C17 Zn1 69.6(9) . 6_657
O6 C17 Zn1 52.5(8) . 6_657
C15 C17 Zn1 167.8(12) . 6_657
C19 C18 H18A 109.5 . .
C19 C18 H18B 109.5 . .
H18A C18 H18B 109.5 . .
C19 C18 H18C 109.5 . .
H18A C18 H18C 109.5 . .
H18B C18 H18C 109.5 . .
N5 C19 N4 111.3(12) . .
N5 C19 C18 123.3(11) . .
N4 C19 C18 125.4(11) . .
N13 C53 H53A 109.3 . .
N13 C53 H53B 110.2 . .
H53A C53 H53B 109.5 . .
N13 C53 H53C 108.8 . .
H53A C53 H53C 109.5 . .
H53B C53 H53C 109.5 . .
N13 C54 H54A 109.5 . .
N13 C54 H54B 109.5 . .
H54A C54 H54B 109.5 . .
N13 C54 H54C 109.5 . .
H54A C54 H54C 109.5 . .
H54B C54 H54C 109.5 . .
O11 C56 N13 123(5) . .
O11 C56 H56 118.7 . .
N13 C56 H56 118.7 . .

loop_
_geom_bond_atom_site_label_1
_geom_bond_atom_site_label_2
_geom_bond_distance
_geom_bond_site_symmetry_2
Zn1 O6 2.002(12) 6_557
Zn1 O7 2.021(6) .
Zn1 N2 2.021(9) .
Zn1 N5 2.036(9) 6_657
Zn1 O5 2.367(12) 6_557
Zn1 C17 2.498(14) 6_557
Zn2 N3 2.034(10) .
Zn2 O3 2.036(10) .
Zn2 O2 2.037(10) 5_577
Zn2 O4 2.038(9) 5_577
Zn2 O1 2.050(9) .
Zn2 Zn2 2.990(3) 5_577
Zn3 N4 1.955(14) .
Zn3 O7 1.978(10) .
Zn3 N1 1.997(10) .
Zn3 N1 1.997(10) 8_575
N1 C2 1.333(14) .
N1 N2 1.364(12) .
N2 C3 1.325(14) .
N3 C2 1.338(15) .
N3 C3 1.345(14) .
N4 C19 1.340(14) 8_575
N4 C19 1.340(14) .
N5 C19 1.335(15) .
N5 N5 1.356(19) 8_575
N5 Zn1 2.036(9) 6_557
N13 C53 1.32(4) .
N13 C54 1.42(4) .
N13 C56 1.61(5) .
O1 C5 1.273(15) .
O2 C5 1.246(15) .
O2 Zn2 2.037(10) 5_577
O3 C10 1.237(16) .
O4 C10 1.257(15) .
O4 Zn2 2.038(9) 5_577
O5 C17 1.216(18) .
O5 Zn1 2.367(12) 6_657
O6 C17 1.233(17) .
O6 Zn1 2.002(12) 6_657
O7 Zn1 2.021(6) 8_575
O7 H7A 0.8997 .
O8 C9 1.33(3) .
O8 H8A 0.8902 .
O9 C13 1.40(3) .
O9 H9 0.8200 .
O11 C56 1.189(19) .
O12 H12A 0.8572 .
O12 H12B 0.8594 .
O13 H13A 0.8626 .
O13 H13B 0.8786 .
O14 H14A 0.8663 .
O14 H14B 0.8853 .
C1 C2 1.483(16) .
C1 H1A 0.9600 .
C1 H1B 0.9600 .
C1 H1C 0.9600 .
C3 C4 1.481(17) .
C4 H4A 0.9600 .
C4 H4B 0.9600 .
C4 H4C 0.9600 .
C5 C6 1.471(18) .
C6 C7 1.388(15) .
C6 C8 1.406(19) .
C7 C6 1.388(15) 8_575
C7 H7 0.9300 .
C8 C9 1.419(19) .
C8 H8 0.9300 .
C9 C8 1.419(19) 8_575
C10 C11 1.497(19) .
C11 C12 1.33(2) .
C11 C16 1.394(18) .
C12 C13 1.35(3) .
C12 H12 0.9300 .
C13 C14 1.40(3) .
C14 C15 1.37(2) .
C14 H14 0.9300 .
C15 C16 1.364(19) .
C15 C17 1.508(18) .
C16 H16 0.9300 .
C17 Zn1 2.498(14) 6_657
C18 C19 1.484(18) .
C18 H18A 0.9600 .
C18 H18B 0.9600 .
C18 H18C 0.9600 .
C53 H53A 0.9600 .
C53 H53B 0.9600 .
C53 H53C 0.9600 .
C54 H54A 0.9600 .
C54 H54B 0.9600 .
C54 H54C 0.9600 .
C56 H56 0.9300 .
